data_7131437
loop_
_publ_author_name
'Muang-Non, Phonlakrit'
'Markwell-Heys, Adrian W'
'Doonan, Christian J.'
'White, Nicholas G.'

_publ_section_title
;
 Charge "mis-matched" hydrogen bonded frameworks for cation exchange and
 dye sorption.
;
_journal_issue 27
_journal_name_full 'Chemical communications (Cambridge, England)'
_journal_page_first 4059
_journal_page_last 4062
_journal_paper_doi 10.1039/d3cc00553d
_journal_volume 59
_journal_year 2023
_chemical_formula_moiety '2(C28 H16 B O8), 4(C14 H16 N4), H20 K2 O10, 10(H2 O)'
_chemical_formula_sum 'C112 H136 B2 K2 N16 O36'
_chemical_formula_weight 2382.16
_space_group_crystal_system tetragonal
_space_group_IT_number 85
_space_group_name_Hall '-P 4a'
_space_group_name_H-M_alt 'P 4/n :2'
_atom_sites_solution_hydrogens mixed
_atom_sites_solution_primary dual
_audit_creation_date 2023-01-09
_audit_creation_method
;
Olex2 1.5
(compiled 2022.04.07 svn.rca3783a0 for OlexSys, GUI svn.r6498)
;
_audit_update_record
;
2023-03-06 deposited with the CCDC.	2023-03-09 downloaded from the CCDC.
;
_cell_angle_alpha 90
_cell_angle_beta 90
_cell_angle_gamma 90
_cell_formula_units_Z 2
_cell_length_a 19.618(3)
_cell_length_b 19.618(3)
_cell_length_c 14.977(3)
_cell_measurement_reflns_used 644
_cell_measurement_temperature 100.0(2)
_cell_measurement_theta_max 23.62
_cell_measurement_theta_min 2.63
_cell_volume 5764.1(17)
_computing_cell_refinement 'XDS (Kabsch, 2010)'
_computing_data_collection 'AS QEGUI'
_computing_data_reduction 'XDS (Kabsch, 2010)'
_computing_molecular_graphics 'Olex2 1.5 (Dolomanov et al., 2009)'
_computing_publication_material 'Olex2 1.5 (Dolomanov et al., 2009)'
_computing_structure_refinement 'SHELXL 2018/3 (Sheldrick, 2015)'
_computing_structure_solution 'SHELXT 2018/2 (Sheldrick, 2018)'
_diffrn_ambient_temperature 100.0(2)
_diffrn_detector_area_resol_mean 13.3
_diffrn_measured_fraction_theta_full 0.996
_diffrn_measured_fraction_theta_max 0.991
_diffrn_measurement_device_type 'MX2 Beamline Australian Synchrotron'
_diffrn_measurement_method 'Omega Scan'
_diffrn_radiation_monochromator 'Silicon Double Crystal'
_diffrn_radiation_type Synchrotron
_diffrn_radiation_wavelength 0.71073
_diffrn_reflns_av_R_equivalents 0.1038
_diffrn_reflns_av_unetI/netI 0.0407
_diffrn_reflns_Laue_measured_fraction_full 0.996
_diffrn_reflns_Laue_measured_fraction_max 0.991
_diffrn_reflns_limit_h_max 24
_diffrn_reflns_limit_h_min -24
_diffrn_reflns_limit_k_max 24
_diffrn_reflns_limit_k_min -24
_diffrn_reflns_limit_l_max 18
_diffrn_reflns_limit_l_min -18
_diffrn_reflns_number 77857
_diffrn_reflns_point_group_measured_fraction_full 0.996
_diffrn_reflns_point_group_measured_fraction_max 0.991
_diffrn_reflns_theta_full 25.242
_diffrn_reflns_theta_max 26.379
_diffrn_reflns_theta_min 1.360
_diffrn_source 'MX2 Beamline Australian Synchrotron'
_exptl_absorpt_coefficient_mu 0.172
_exptl_absorpt_correction_T_max 0.8623
_exptl_absorpt_correction_T_min 0.6423
_exptl_absorpt_correction_type multi-scan
_exptl_absorpt_process_details
;
SADABS-2012/1 (Bruker,2012) was used for absorption correction.
wR2(int) was 0.2088 before and 0.0604 after correction.
The Ratio of minimum to maximum transmission is 0.7449.
The \l/2 correction factor is 0.0015.
;
_exptl_crystal_colour 'clear light colourless'
_exptl_crystal_colour_lustre clear
_exptl_crystal_colour_modifier light
_exptl_crystal_colour_primary colourless
_exptl_crystal_density_diffrn 1.373
_exptl_crystal_description needle
_exptl_crystal_F_000 2512
_exptl_crystal_recrystallization_method
'Crystallised using diphenylbisamidinium.2Cl with TBA5.tetraboratecarboxylate in 50% EtOH. Final concentration = 2 mM. The crystal obtained was incubated in 1 M KCl at 1 mg/mL.'
_exptl_crystal_size_max 0.2
_exptl_crystal_size_mid 0.02
_exptl_crystal_size_min 0.02
_refine_diff_density_max 0.734
_refine_diff_density_min -0.506
_refine_diff_density_rms 0.061
_refine_ls_extinction_method none
_refine_ls_goodness_of_fit_ref 1.028
_refine_ls_hydrogen_treatment constr
_refine_ls_matrix_type full
_refine_ls_number_parameters 400
_refine_ls_number_reflns 5864
_refine_ls_number_restraints 0
_refine_ls_restrained_S_all 1.028
_refine_ls_R_factor_all 0.0710
_refine_ls_R_factor_gt 0.0591
_refine_ls_shift/su_max 0.001
_refine_ls_shift/su_mean 0.000
_refine_ls_structure_factor_coef Fsqd
_refine_ls_weighting_details 'w=1/[\s^2^(Fo^2^)+(0.1021P)^2^+3.7042P] where P=(Fo^2^+2Fc^2^)/3'
_refine_ls_weighting_scheme calc
_refine_ls_wR_factor_gt 0.1674
_refine_ls_wR_factor_ref 0.1799
_reflns_Friedel_coverage 0.000
_reflns_number_gt 4752
_reflns_number_total 5864
_reflns_threshold_expression 'I > 2\s(I)'
_cod_data_source_file d3cc00553d2.cif
_cod_data_source_block K_2_B
_cod_depositor_comments 'Adding full bibliography for 7131429--7131437.cif.'
_cod_original_cell_volume 5764(2)
_cod_original_sg_symbol_H-M 'P 4/n'
_cod_database_code 7131437
_shelx_shelxl_version_number 2018/3
_shelx_space_group_comment
;
The symmetry employed for this shelxl refinement is uniquely defined
by the following loop, which should always be used as a source of
symmetry information in preference to the above space-group names.
They are only intended as comments.
;
_shelx_estimated_absorpt_t_max 0.997
_shelx_estimated_absorpt_t_min 0.966
_diffrn_measurement_detector_type 'Dectris Eiger 16M'
_olex2_refinement_description
;
1. Fixed Uiso
 At 1.2 times of:
  All C(H) groups, All N(H,H) groups
 At 1.5 times of:
  All O(H,H) groups
2. Others
 Fixed Sof: O104(0.5) HP(0.5) HQ(0.5) O3(0.5) HR(0.5) HS(0.5)
3.a Free rotating group:
 O101(H,HA), O100(HD,HE), O104(HP,HQ)
3.b Rotating group:
 O102(HB,HC), O3(HR,HS)
3.c Secondary CH2 refined with riding coordinates:
 O103(HF,HG)
3.d Aromatic/amide H refined with riding coordinates:
 C35(HH), C36(HI), C3(H3), C4(H4), C32(HJ), C33(HK), C7(H7), C6(H6), C22(HL),
 C23(HM), C9(H9), C10(H10), C26(HN), C12(H12), C25(HO), C13(H13)
3.e X=CH2 refined with riding coordinates:
 N2(H2A,H2B), N4(H4A,H4B), N3(H3A,H3B), N1(H1A,H1B)
;
_olex2_submission_special_instructions 'No special instructions were received'

loop_
_space_group_symop_operation_xyz
'x, y, z'
'-x+1/2, -y+1/2, z'
'-y+1/2, x, z'
'y, -x+1/2, z'
'-x, -y, -z'
'x-1/2, y-1/2, -z'
'y-1/2, -x, -z'
'-y, x-1/2, -z'

loop_
_atom_site_label
_atom_site_type_symbol
_atom_site_fract_x
_atom_site_fract_y
_atom_site_fract_z
_atom_site_U_iso_or_equiv
_atom_site_adp_type
_atom_site_occupancy
_atom_site_site_symmetry_order
_atom_site_calc_flag
_atom_site_refinement_flags_posn
_atom_site_refinement_flags_adp
_atom_site_refinement_flags_occupancy
_atom_site_disorder_assembly
_atom_site_disorder_group
K1 K 0.750000 0.750000 0.59388(7) 0.0369(2) Uani 1 4 d S T P B .
K2 K 0.750000 0.750000 0.84377(9) 0.0703(4) Uani 1 4 d S T P B .
O101 O 0.65044(8) 0.74278(8) 0.33276(10) 0.0341(4) Uani 1 1 d G . . . .
H H 0.622897 0.741371 0.287285 0.051 Uiso 1 1 d G U . . .
HA H 0.676408 0.707203 0.326276 0.051 Uiso 1 1 d G U . . .
O2 O 0.55533(8) 0.73519(9) 0.20260(11) 0.0364(4) Uani 1 1 d . . . . .
O102 O 0.63795(8) 0.69450(8) 0.50435(10) 0.0365(4) Uani 1 1 d . . . . .
HB H 0.601248 0.705761 0.531329 0.055 Uiso 1 1 d R U . B .
HC H 0.634288 0.712882 0.452849 0.055 Uiso 1 1 d R U . . .
O100 O 0.64787(9) 0.74434(9) 0.06923(11) 0.0406(4) Uani 1 1 d G . . . .
HD H 0.618769 0.748814 0.110813 0.061 Uiso 1 1 d G U . . .
HE H 0.673068 0.779453 0.073539 0.061 Uiso 1 1 d G U . . .
O11 O 0.51485(9) 0.75536(10) 0.77889(11) 0.0434(4) Uani 1 1 d . . . . .
O10 O 0.56899(9) 0.73200(9) 0.65252(11) 0.0431(4) Uani 1 1 d . . . . .
O1 O 0.49650(9) 0.79447(12) 0.30158(12) 0.0536(5) Uani 1 1 d . . . . .
N2 N 0.43206(10) 1.13859(10) 1.10699(13) 0.0357(4) Uani 1 1 d . . . . .
H2A H 0.431362 1.161538 1.157466 0.043 Uiso 1 1 calc R U . . .
H2B H 0.394809 1.118430 1.087637 0.043 Uiso 1 1 calc R U . . .
O103 O 0.66285(10) 0.82026(10) 0.73383(14) 0.0551(5) Uani 1 1 d . . . . .
HF H 0.667276 0.870503 0.736022 0.083 Uiso 1 1 calc R U . B .
HG H 0.614691 0.805280 0.736021 0.083 Uiso 1 1 calc R U . . .
N4 N 0.55673(10) 0.85568(10) 0.44657(13) 0.0379(5) Uani 1 1 d . . . . .
H4A H 0.556751 0.833064 0.395824 0.046 Uiso 1 1 calc R U . . .
H4B H 0.595162 0.862209 0.475626 0.046 Uiso 1 1 calc R U . . .
N3 N 0.44265(11) 0.86930(11) 0.43435(13) 0.0407(5) Uani 1 1 d . . . . .
H3A H 0.443318 0.846601 0.383676 0.049 Uiso 1 1 calc R U . . .
H3B H 0.403868 0.885137 0.455362 0.049 Uiso 1 1 calc R U . . .
N1 N 0.54412(11) 1.16465(11) 1.08978(14) 0.0431(5) Uani 1 1 d . . . . .
H1A H 0.543317 1.187567 1.140271 0.052 Uiso 1 1 calc R U . . .
H1B H 0.582117 1.161923 1.058750 0.052 Uiso 1 1 calc R U . . .
C35 C 0.38023(11) 0.72040(11) 0.03879(14) 0.0296(4) Uani 1 1 d . . . . .
HH H 0.382075 0.695654 -0.015677 0.036 Uiso 1 1 calc R U . . .
C5 C 0.49406(11) 1.02622(11) 0.81301(14) 0.0314(5) Uani 1 1 d . . . . .
C34 C 0.31890(11) 0.75146(11) 0.06250(13) 0.0276(4) Uani 1 1 d . . . . .
C2 C 0.49048(11) 1.09670(11) 0.97580(15) 0.0324(5) Uani 1 1 d . . . . .
C11 C 0.49857(12) 0.91710(11) 0.56464(14) 0.0321(5) Uani 1 1 d . . . . .
C31 C 0.43884(11) 0.75967(11) 0.17079(14) 0.0301(4) Uani 1 1 d . . . . .
C36 C 0.43894(11) 0.72383(11) 0.09099(14) 0.0322(5) Uani 1 1 d . . . . .
HI H 0.479306 0.701465 0.071767 0.039 Uiso 1 1 calc R U . . .
C14 C 0.49967(12) 0.87955(11) 0.47873(15) 0.0341(5) Uani 1 1 d . . . . .
C8 C 0.49607(11) 0.98831(11) 0.72719(15) 0.0321(5) Uani 1 1 d . . . . .
C3 C 0.55058(12) 1.06679(11) 0.94638(15) 0.0332(5) Uani 1 1 d . . . . .
H3 H 0.590584 1.070000 0.981890 0.040 Uiso 1 1 calc R U . . .
C1 C 0.48852(12) 1.13445(11) 1.06067(15) 0.0333(5) Uani 1 1 d . . . . .
C4 C 0.55269(11) 1.03252(12) 0.86614(15) 0.0335(5) Uani 1 1 d . . . . .
H4 H 0.594344 1.012898 0.846512 0.040 Uiso 1 1 calc R U . . .
C32 C 0.37882(12) 0.79238(12) 0.19600(14) 0.0342(5) Uani 1 1 d . . . . .
HJ H 0.377636 0.818026 0.249775 0.041 Uiso 1 1 calc R U . . .
C33 C 0.32095(11) 0.78792(12) 0.14360(14) 0.0330(5) Uani 1 1 d . . . . .
HK H 0.280757 0.810446 0.163129 0.040 Uiso 1 1 calc R U . . .
C30 C 0.50131(12) 0.76365(12) 0.22906(15) 0.0343(5) Uani 1 1 d . . . . .
C7 C 0.43182(12) 1.09071(12) 0.92335(15) 0.0368(5) Uani 1 1 d . . . . .
H7 H 0.390317 1.110680 0.942934 0.044 Uiso 1 1 calc R U . . .
C6 C 0.43391(12) 1.05604(12) 0.84347(16) 0.0367(5) Uani 1 1 d . . . . .
H6 H 0.393663 1.052369 0.808519 0.044 Uiso 1 1 calc R U . . .
C20 C 0.51529(13) 0.74382(12) 0.69636(16) 0.0373(5) Uani 1 1 d . . . . .
C21 C 0.44860(13) 0.74419(12) 0.64833(16) 0.0382(5) Uani 1 1 d . . . . .
C22 C 0.44361(13) 0.72436(12) 0.55944(17) 0.0399(5) Uani 1 1 d . . . . .
HL H 0.483124 0.710186 0.527822 0.048 Uiso 1 1 calc R U . . .
C23 C 0.38075(13) 0.72535(12) 0.51711(17) 0.0407(5) Uani 1 1 d . . . . .
HM H 0.378381 0.710631 0.456762 0.049 Uiso 1 1 calc R U . . .
C24 C 0.32043(13) 0.74699(13) 0.55886(16) 0.0403(5) Uani 1 1 d . . . . .
C9 C 0.55557(13) 0.98416(14) 0.67689(18) 0.0462(6) Uani 1 1 d . . . . .
H9 H 0.595722 1.006115 0.697648 0.055 Uiso 1 1 calc R U . . .
C10 C 0.55722(13) 0.94864(15) 0.59730(18) 0.0460(6) Uani 1 1 d . . . . .
H10 H 0.598583 0.945676 0.564550 0.055 Uiso 1 1 calc R U . . .
C26 C 0.38988(14) 0.76760(15) 0.69056(17) 0.0461(6) Uani 1 1 d . . . . .
HN H 0.392388 0.782384 0.750875 0.055 Uiso 1 1 calc R U . . .
C12 C 0.43985(14) 0.92055(16) 0.61444(18) 0.0495(7) Uani 1 1 d . . . . .
H12 H 0.399782 0.898461 0.593674 0.059 Uiso 1 1 calc R U . . .
B2 B 0.250000 0.750000 0.000000 0.0273(9) Uani 1 4 d S T P . .
C25 C 0.32774(14) 0.76978(15) 0.64632(18) 0.0472(6) Uani 1 1 d . . . . .
HO H 0.289031 0.787374 0.676674 0.057 Uiso 1 1 calc R U . . .
O104 O 0.5685(3) 0.6914(2) 0.9253(3) 0.0439(9) Uani 0.5 1 d G . P A 1
HP H 0.566101 0.708373 0.873258 0.066 Uiso 0.5 1 d G U P A 1
HQ H 0.598371 0.715300 0.951901 0.066 Uiso 0.5 1 d G U P A 1
C13 C 0.43834(14) 0.95579(16) 0.69451(18) 0.0507(7) Uani 1 1 d . . . . .
H13 H 0.397107 0.957771 0.727669 0.061 Uiso 1 1 calc R U . . .
B1 B 0.250000 0.750000 0.500000 0.0427(12) Uani 1 4 d S T P . .
O3 O 0.6086(3) 0.7015(2) 0.9057(3) 0.0434(9) Uani 0.5 1 d . . P B 2
HR H 0.595003 0.722483 0.959453 0.065 Uiso 0.5 1 d R U P B 2
HS H 0.573674 0.715273 0.866434 0.065 Uiso 0.5 1 d R U P B 2

loop_
_atom_site_aniso_label
_atom_site_aniso_U_11
_atom_site_aniso_U_22
_atom_site_aniso_U_33
_atom_site_aniso_U_23
_atom_site_aniso_U_13
_atom_site_aniso_U_12
K1 0.0397(3) 0.0397(3) 0.0315(5) 0.000 0.000 0.000
K2 0.0889(7) 0.0889(7) 0.0331(7) 0.000 0.000 0.000
O101 0.0333(8) 0.0381(9) 0.0308(8) 0.0006(6) -0.0042(6) 0.0023(7)
O2 0.0329(8) 0.0425(9) 0.0339(9) -0.0044(7) -0.0041(6) 0.0032(7)
O102 0.0423(9) 0.0383(9) 0.0288(8) 0.0000(6) 0.0045(6) 0.0011(7)
O100 0.0413(10) 0.0413(9) 0.0391(9) -0.0035(7) 0.0008(7) -0.0010(7)
O11 0.0437(10) 0.0535(11) 0.0331(9) -0.0015(7) 0.0010(7) 0.0048(8)
O10 0.0418(10) 0.0518(10) 0.0355(9) -0.0032(7) 0.0023(7) 0.0068(8)
O1 0.0393(10) 0.0810(14) 0.0405(10) -0.0250(9) -0.0115(8) 0.0124(9)
N2 0.0362(10) 0.0371(10) 0.0340(10) -0.0008(8) 0.0058(8) 0.0013(8)
O103 0.0522(12) 0.0452(11) 0.0678(13) 0.0023(9) 0.0118(10) -0.0055(9)
N4 0.0360(10) 0.0463(11) 0.0314(10) -0.0094(8) -0.0041(8) 0.0029(8)
N3 0.0361(11) 0.0512(12) 0.0349(10) -0.0084(9) -0.0045(8) 0.0046(9)
N1 0.0393(11) 0.0472(12) 0.0427(11) -0.0137(9) 0.0099(9) -0.0073(9)
C35 0.0343(11) 0.0300(10) 0.0247(10) -0.0020(8) -0.0003(8) 0.0004(8)
C5 0.0334(11) 0.0312(11) 0.0297(11) 0.0025(8) 0.0020(9) 0.0005(8)
C34 0.0326(10) 0.0280(10) 0.0222(10) 0.0028(8) -0.0010(8) -0.0013(8)
C2 0.0349(11) 0.0304(11) 0.0320(11) 0.0029(8) 0.0038(9) -0.0015(8)
C11 0.0372(12) 0.0307(11) 0.0283(11) 0.0020(8) -0.0022(9) 0.0012(9)
C31 0.0317(11) 0.0330(11) 0.0254(10) 0.0009(8) -0.0029(8) -0.0008(8)
C36 0.0316(11) 0.0335(11) 0.0316(11) -0.0018(9) 0.0003(8) 0.0021(9)
C14 0.0379(12) 0.0332(11) 0.0311(11) 0.0023(9) -0.0028(9) -0.0003(9)
C8 0.0336(11) 0.0315(11) 0.0311(11) 0.0031(8) -0.0007(8) 0.0022(8)
C3 0.0317(11) 0.0339(11) 0.0340(12) -0.0003(9) 0.0000(9) -0.0030(9)
C1 0.0350(11) 0.0302(11) 0.0347(12) 0.0019(9) 0.0033(9) 0.0000(9)
C4 0.0311(11) 0.0344(11) 0.0351(12) -0.0004(9) 0.0018(9) 0.0002(9)
C32 0.0370(12) 0.0409(12) 0.0249(11) -0.0055(9) -0.0011(9) 0.0021(9)
C33 0.0331(11) 0.0410(12) 0.0248(11) -0.0039(9) 0.0003(8) 0.0042(9)
C30 0.0344(12) 0.0380(12) 0.0305(11) -0.0032(9) -0.0029(9) 0.0008(9)
C7 0.0340(12) 0.0405(13) 0.0361(12) 0.0000(9) 0.0026(9) 0.0059(9)
C6 0.0307(11) 0.0430(13) 0.0363(12) 0.0010(10) -0.0027(9) 0.0035(9)
C20 0.0436(13) 0.0323(12) 0.0359(13) 0.0006(9) 0.0019(10) 0.0031(9)
C21 0.0449(13) 0.0353(12) 0.0345(12) 0.0061(9) -0.0007(10) 0.0003(10)
C22 0.0459(13) 0.0315(12) 0.0424(13) -0.0026(10) 0.0026(10) 0.0007(10)
C23 0.0493(14) 0.0390(13) 0.0337(12) -0.0029(10) -0.0016(10) -0.0009(10)
C24 0.0449(13) 0.0387(12) 0.0375(13) 0.0024(10) 0.0001(10) -0.0005(10)
C9 0.0374(13) 0.0533(15) 0.0479(15) -0.0125(12) -0.0008(11) -0.0004(11)
C10 0.0360(13) 0.0546(16) 0.0472(15) -0.0131(12) 0.0031(10) 0.0022(11)
C26 0.0460(14) 0.0597(16) 0.0325(13) -0.0004(11) 0.0004(10) 0.0033(12)
C12 0.0389(14) 0.0688(18) 0.0409(14) -0.0083(12) -0.0016(11) -0.0078(12)
B2 0.0307(14) 0.0307(14) 0.020(2) 0.000 0.000 0.000
C25 0.0428(14) 0.0575(16) 0.0411(14) -0.0050(12) 0.0023(11) 0.0045(12)
O104 0.055(3) 0.037(2) 0.040(2) -0.0006(16) -0.0091(19) 0.0020(18)
C13 0.0382(13) 0.075(2) 0.0386(14) -0.0103(13) 0.0035(11) -0.0054(13)
B1 0.0454(19) 0.0454(19) 0.037(3) 0.000 0.000 0.000
O3 0.062(3) 0.038(2) 0.030(2) 0.0000(15) -0.0003(19) 0.0064(19)

loop_
_atom_type_symbol
_atom_type_description
_atom_type_scat_dispersion_real
_atom_type_scat_dispersion_imag
_atom_type_scat_source
C C 0.0033 0.0016 'International Tables Vol C Tables 4.2.6.8 and 6.1.1.4'
H H 0.0000 0.0000 'International Tables Vol C Tables 4.2.6.8 and 6.1.1.4'
B B 0.0013 0.0007 'International Tables Vol C Tables 4.2.6.8 and 6.1.1.4'
K K 0.2009 0.2494 'International Tables Vol C Tables 4.2.6.8 and 6.1.1.4'
N N 0.0061 0.0033 'International Tables Vol C Tables 4.2.6.8 and 6.1.1.4'
O O 0.0106 0.0060 'International Tables Vol C Tables 4.2.6.8 and 6.1.1.4'

loop_
_geom_angle_atom_site_label_1
_geom_angle_atom_site_label_2
_geom_angle_atom_site_label_3
_geom_angle
_geom_angle_site_symmetry_1
_geom_angle_site_symmetry_3
_geom_angle_publ_flag
O102 K1 K2 118.66(4) 3_655 . ?
O102 K1 K2 118.66(4) 4_565 . ?
O102 K1 K2 118.66(4) 2_665 . ?
O102 K1 K2 118.66(4) . . ?
O102 K1 O102 122.67(7) 3_655 4_565 ?
O102 K1 O102 76.70(3) 3_655 2_665 ?
O102 K1 O102 122.67(7) . 2_665 ?
O102 K1 O102 76.70(3) 2_665 4_565 ?
O102 K1 O102 76.70(3) . 4_565 ?
O102 K1 O102 76.70(3) . 3_655 ?
O102 K1 O103 93.74(5) 2_665 2_665 ?
O102 K1 O103 126.67(5) 2_665 . ?
O102 K1 O103 155.16(5) 3_655 . ?
O102 K1 O103 93.74(5) . . ?
O102 K1 O103 75.81(5) 3_655 2_665 ?
O102 K1 O103 155.16(5) 2_665 3_655 ?
O102 K1 O103 155.16(5) 4_565 2_665 ?
O102 K1 O103 155.16(5) . 4_565 ?
O102 K1 O103 93.74(5) 3_655 3_655 ?
O102 K1 O103 126.67(5) 3_655 4_565 ?
O102 K1 O103 126.67(5) 4_565 3_655 ?
O102 K1 O103 75.81(5) 2_665 4_565 ?
O102 K1 O103 75.81(5) 4_565 . ?
O102 K1 O103 93.74(5) 4_565 4_565 ?
O102 K1 O103 126.67(5) . 2_665 ?
O102 K1 O103 75.81(5) . 3_655 ?
O103 K1 K2 46.33(4) 4_565 . ?
O103 K1 K2 46.33(4) 3_655 . ?
O103 K1 K2 46.33(4) 2_665 . ?
O103 K1 K2 46.34(4) . . ?
O103 K1 O103 61.53(5) 4_565 2_665 ?
O103 K1 O103 92.67(9) . 2_665 ?
O103 K1 O103 92.67(9) 4_565 3_655 ?
O103 K1 O103 61.53(5) . 4_565 ?
O103 K1 O103 61.53(5) . 3_655 ?
O103 K1 O103 61.53(5) 2_665 3_655 ?
O103 K2 K1 53.14(5) 4_565 . ?
O103 K2 K1 53.14(5) 3_655 . ?
O103 K2 K1 53.14(5) . . ?
O103 K2 K1 53.14(5) 2_665 . ?
O103 K2 O103 68.91(5) 4_565 . ?
O103 K2 O103 68.91(5) 4_565 2_665 ?
O103 K2 O103 68.91(5) 3_655 2_665 ?
O103 K2 O103 106.28(10) 2_665 . ?
O103 K2 O103 106.28(10) 3_655 4_565 ?
O103 K2 O103 68.91(5) 3_655 . ?
O103 K2 O3 125.98(9) 3_655 4_565 ?
O103 K2 O3 125.98(9) 4_565 3_655 ?
O103 K2 O3 145.74(9) . 3_655 ?
O103 K2 O3 145.74(9) 4_565 . ?
O103 K2 O3 62.32(9) 2_665 3_655 ?
O103 K2 O3 76.96(9) . . ?
O103 K2 O3 145.74(9) 3_655 2_665 ?
O103 K2 O3 62.32(9) 3_655 . ?
O103 K2 O3 125.98(9) 2_665 . ?
O103 K2 O3 145.74(9) 2_665 4_565 ?
O103 K2 O3 76.96(9) 2_665 2_665 ?
O103 K2 O3 62.32(9) . 4_565 ?
O103 K2 O3 76.96(9) 3_655 3_655 ?
O103 K2 O3 62.32(9) 4_565 2_665 ?
O103 K2 O3 125.98(9) . 2_665 ?
O103 K2 O3 76.96(9) 4_565 4_565 ?
O3 K2 K1 107.56(8) 2_665 . ?
O3 K2 K1 107.56(8) 3_655 . ?
O3 K2 K1 107.56(8) 4_565 . ?
O3 K2 K1 107.56(8) . . ?
O3 K2 O3 144.88(16) 4_565 3_655 ?
O3 K2 O3 84.78(5) 2_665 3_655 ?
O3 K2 O3 144.88(16) 2_665 . ?
O3 K2 O3 84.78(5) 4_565 . ?
O3 K2 O3 84.78(5) 3_655 . ?
O3 K2 O3 84.78(5) 2_665 4_565 ?
H O101 HA 104.5 . . ?
K1 O102 HB 109.6 . . ?
K1 O102 HC 109.6 . . ?
HB O102 HC 104.3 . . ?
HD O100 HE 104.6 . . ?
H2A N2 H2B 120.0 . . ?
C1 N2 H2A 120.0 . . ?
C1 N2 H2B 120.0 . . ?
K1 O103 HF 115.2 . . ?
K1 O103 HG 115.2 . . ?
K2 O103 K1 80.52(6) . . ?
K2 O103 HF 115.2 . . ?
K2 O103 HG 115.2 . . ?
HF O103 HG 112.2 . . ?
H4A N4 H4B 120.0 . . ?
C14 N4 H4A 120.0 . . ?
C14 N4 H4B 120.0 . . ?
H3A N3 H3B 120.0 . . ?
C14 N3 H3A 120.0 . . ?
C14 N3 H3B 120.0 . . ?
H1A N1 H1B 120.0 . . ?
C1 N1 H1A 120.0 . . ?
C1 N1 H1B 120.0 . . ?
C34 C35 HH 118.3 . . ?
C36 C35 HH 118.3 . . ?
C36 C35 C34 123.3(2) . . ?
C4 C5 C8 120.8(2) . . ?
C6 C5 C8 121.1(2) . . ?
C6 C5 C4 118.1(2) . . ?
C35 C34 C33 114.61(19) . . ?
C35 C34 B2 123.82(16) . . ?
C33 C34 B2 121.50(17) . . ?
C3 C2 C1 120.6(2) . . ?
C3 C2 C7 119.0(2) . . ?
C7 C2 C1 120.4(2) . . ?
C10 C11 C14 120.8(2) . . ?
C12 C11 C14 120.5(2) . . ?
C12 C11 C10 118.6(2) . . ?
C36 C31 C32 117.9(2) . . ?
C36 C31 C30 121.6(2) . . ?
C32 C31 C30 120.45(19) . . ?
C35 C36 HI 119.8 . . ?
C31 C36 C35 120.5(2) . . ?
C31 C36 HI 119.8 . . ?
N4 C14 N3 119.2(2) . . ?
N4 C14 C11 120.7(2) . . ?
N3 C14 C11 120.1(2) . . ?
C9 C8 C5 121.3(2) . . ?
C13 C8 C5 120.9(2) . . ?
C13 C8 C9 117.8(2) . . ?
C2 C3 H3 119.7 . . ?
C4 C3 C2 120.6(2) . . ?
C4 C3 H3 119.7 . . ?
N2 C1 N1 119.9(2) . . ?
N2 C1 C2 120.7(2) . . ?
N1 C1 C2 119.4(2) . . ?
C5 C4 H4 119.6 . . ?
C3 C4 C5 120.9(2) . . ?
C3 C4 H4 119.6 . . ?
C31 C32 HJ 119.6 . . ?
C33 C32 C31 120.7(2) . . ?
C33 C32 HJ 119.6 . . ?
C34 C33 HK 118.5 . . ?
C32 C33 C34 123.0(2) . . ?
C32 C33 HK 118.5 . . ?
O2 C30 C31 118.58(19) . . ?
O1 C30 O2 123.5(2) . . ?
O1 C30 C31 117.9(2) . . ?
C2 C7 H7 119.8 . . ?
C6 C7 C2 120.3(2) . . ?
C6 C7 H7 119.8 . . ?
C5 C6 H6 119.4 . . ?
C7 C6 C5 121.1(2) . . ?
C7 C6 H6 119.4 . . ?
O11 C20 O10 123.4(2) . . ?
O11 C20 C21 117.8(2) . . ?
O10 C20 C21 118.8(2) . . ?
C22 C21 C20 121.4(2) . . ?
C22 C21 C26 118.0(2) . . ?
C26 C21 C20 120.5(2) . . ?
C21 C22 HL 120.1 . . ?
C23 C22 C21 119.8(2) . . ?
C23 C22 HL 120.1 . . ?
C22 C23 HM 118.3 . . ?
C22 C23 C24 123.4(2) . . ?
C24 C23 HM 118.3 . . ?
C23 C24 B1 118.79(19) . . ?
C25 C24 C23 115.4(2) . . ?
C25 C24 B1 125.5(2) . . ?
C8 C9 H9 119.5 . . ?
C10 C9 C8 121.1(2) . . ?
C10 C9 H9 119.5 . . ?
C11 C10 H10 119.8 . . ?
C9 C10 C11 120.5(2) . . ?
C9 C10 H10 119.8 . . ?
C21 C26 HN 119.3 . . ?
C25 C26 C21 121.3(2) . . ?
C25 C26 HN 119.3 . . ?
C11 C12 H12 119.6 . . ?
C11 C12 C13 120.8(2) . . ?
C13 C12 H12 119.6 . . ?
C34 B2 C34 110.60(14) . 2_565 ?
C34 B2 C34 108.91(7) 7_565 2_565 ?
C34 B2 C34 110.60(14) 7_565 8_665 ?
C34 B2 C34 108.91(7) 8_665 2_565 ?
C34 B2 C34 108.91(7) . 7_565 ?
C34 B2 C34 108.91(7) . 8_665 ?
C24 C25 HO 119.0 . . ?
C26 C25 C24 122.0(2) . . ?
C26 C25 HO 119.0 . . ?
HP O104 HQ 104.5 . . ?
C8 C13 H13 119.4 . . ?
C12 C13 C8 121.1(2) . . ?
C12 C13 H13 119.4 . . ?
C24 B1 C24 106.79(8) 7_566 . ?
C24 B1 C24 114.96(17) 2_565 . ?
C24 B1 C24 106.80(8) 8_666 . ?
C24 B1 C24 106.80(8) 8_666 2_565 ?
C24 B1 C24 114.96(17) 7_566 8_666 ?
C24 B1 C24 106.80(8) 7_566 2_565 ?
K2 O3 HR 112.3 . . ?
K2 O3 HS 112.3 . . ?
HR O3 HS 101.6 . . ?

loop_
_geom_bond_atom_site_label_1
_geom_bond_atom_site_label_2
_geom_bond_distance
_geom_bond_site_symmetry_2
_geom_bond_publ_flag
K1 K2 3.7425(18) . ?
K1 O102 2.7957(17) 2_665 ?
K1 O102 2.7957(17) . ?
K1 O102 2.7957(17) 3_655 ?
K1 O102 2.7957(17) 4_565 ?
K1 O103 3.036(2) 2_665 ?
K1 O103 3.036(2) . ?
K1 O103 3.036(2) 3_655 ?
K1 O103 3.036(2) 4_565 ?
K2 O103 2.745(2) 3_655 ?
K2 O103 2.745(2) . ?
K2 O103 2.745(2) 2_665 ?
K2 O103 2.745(2) 4_565 ?
K2 O3 3.075(5) 2_665 ?
K2 O3 3.075(5) 3_655 ?
K2 O3 3.075(5) . ?
K2 O3 3.075(5) 4_565 ?
O101 H 0.8699 . ?
O101 HA 0.8696 . ?
O2 C30 1.262(3) . ?
O102 HB 0.8547 . ?
O102 HC 0.8545 . ?
O100 HD 0.8494 . ?
O100 HE 0.8503 . ?
O11 C20 1.257(3) . ?
O10 C20 1.263(3) . ?
O1 C30 1.247(3) . ?
N2 H2A 0.8800 . ?
N2 H2B 0.8800 . ?
N2 C1 1.310(3) . ?
O103 HF 0.9900 . ?
O103 HG 0.9900 . ?
N4 H4A 0.8800 . ?
N4 H4B 0.8800 . ?
N4 C14 1.305(3) . ?
N3 H3A 0.8800 . ?
N3 H3B 0.8800 . ?
N3 C14 1.317(3) . ?
N1 H1A 0.8800 . ?
N1 H1B 0.8800 . ?
N1 C1 1.316(3) . ?
C35 HH 0.9500 . ?
C35 C34 1.395(3) . ?
C35 C36 1.394(3) . ?
C5 C8 1.485(3) . ?
C5 C4 1.404(3) . ?
C5 C6 1.394(3) . ?
C34 C33 1.410(3) . ?
C34 B2 1.644(2) . ?
C2 C3 1.389(3) . ?
C2 C1 1.472(3) . ?
C2 C7 1.398(3) . ?
C11 C14 1.483(3) . ?
C11 C10 1.395(3) . ?
C11 C12 1.374(4) . ?
C31 C36 1.387(3) . ?
C31 C32 1.393(3) . ?
C31 C30 1.507(3) . ?
C36 HI 0.9500 . ?
C8 C9 1.392(3) . ?
C8 C13 1.389(4) . ?
C3 H3 0.9500 . ?
C3 C4 1.378(3) . ?
C4 H4 0.9500 . ?
C32 HJ 0.9500 . ?
C32 C33 1.383(3) . ?
C33 HK 0.9500 . ?
C7 H7 0.9500 . ?
C7 C6 1.377(3) . ?
C6 H6 0.9500 . ?
C20 C21 1.493(3) . ?
C21 C22 1.390(3) . ?
C21 C26 1.392(4) . ?
C22 HL 0.9500 . ?
C22 C23 1.387(4) . ?
C23 HM 0.9500 . ?
C23 C24 1.404(4) . ?
C24 C25 1.391(4) . ?
C24 B1 1.640(3) . ?
C9 H9 0.9500 . ?
C9 C10 1.381(4) . ?
C10 H10 0.9500 . ?
C26 HN 0.9500 . ?
C26 C25 1.388(4) . ?
C12 H12 0.9500 . ?
C12 C13 1.385(4) . ?
C25 HO 0.9500 . ?
O104 HP 0.8492 . ?
O104 HQ 0.8505 . ?
C13 H13 0.9500 . ?
O3 HR 0.9426 . ?
O3 HS 0.9429 . ?

loop_
_geom_torsion_atom_site_label_1
_geom_torsion_atom_site_label_2
_geom_torsion_atom_site_label_3
_geom_torsion_atom_site_label_4
_geom_torsion
_geom_torsion_site_symmetry_1
_geom_torsion_site_symmetry_2
_geom_torsion_site_symmetry_3
_geom_torsion_site_symmetry_4
_geom_torsion_publ_flag
O11 C20 C21 C22 -172.6(2) . . . . ?
O11 C20 C21 C26 10.4(4) . . . . ?
O10 C20 C21 C22 7.4(3) . . . . ?
O10 C20 C21 C26 -169.6(2) . . . . ?
C35 C34 C33 C32 -0.4(3) . . . . ?
C35 C34 B2 C34 27.1(2) . . . 7_565 ?
C35 C34 B2 C34 -93.6(2) . . . 8_665 ?
C35 C34 B2 C34 146.8(2) . . . 2_565 ?
C5 C8 C9 C10 179.8(2) . . . . ?
C5 C8 C13 C12 179.8(3) . . . . ?
C34 C35 C36 C31 -0.4(3) . . . . ?
C2 C3 C4 C5 -0.9(3) . . . . ?
C2 C7 C6 C5 0.0(4) . . . . ?
C11 C12 C13 C8 -0.4(5) . . . . ?
C31 C32 C33 C34 -0.7(4) . . . . ?
C36 C35 C34 C33 0.9(3) . . . . ?
C36 C35 C34 B2 177.87(17) . . . . ?
C36 C31 C32 C33 1.2(3) . . . . ?
C36 C31 C30 O2 2.2(3) . . . . ?
C36 C31 C30 O1 -177.1(2) . . . . ?
C14 C11 C10 C9 179.3(2) . . . . ?
C14 C11 C12 C13 -179.7(3) . . . . ?
C8 C5 C4 C3 -179.0(2) . . . . ?
C8 C5 C6 C7 179.5(2) . . . . ?
C8 C9 C10 C11 1.2(4) . . . . ?
C3 C2 C1 N2 -151.9(2) . . . . ?
C3 C2 C1 N1 28.6(3) . . . . ?
C3 C2 C7 C6 -0.4(3) . . . . ?
C1 C2 C3 C4 -178.8(2) . . . . ?
C1 C2 C7 C6 179.3(2) . . . . ?
C4 C5 C8 C9 -29.0(3) . . . . ?
C4 C5 C8 C13 151.1(2) . . . . ?
C4 C5 C6 C7 0.0(3) . . . . ?
C32 C31 C36 C35 -0.7(3) . . . . ?
C32 C31 C30 O2 -177.8(2) . . . . ?
C32 C31 C30 O1 3.0(3) . . . . ?
C33 C34 B2 C34 83.20(13) . . . 8_665 ?
C33 C34 B2 C34 -36.45(15) . . . 2_565 ?
C33 C34 B2 C34 -156.10(18) . . . 7_565 ?
C30 C31 C36 C35 179.3(2) . . . . ?
C30 C31 C32 C33 -178.8(2) . . . . ?
C7 C2 C3 C4 0.9(3) . . . . ?
C7 C2 C1 N2 28.5(3) . . . . ?
C7 C2 C1 N1 -151.1(2) . . . . ?
C6 C5 C8 C9 151.6(2) . . . . ?
C6 C5 C8 C13 -28.4(3) . . . . ?
C6 C5 C4 C3 0.5(3) . . . . ?
C20 C21 C22 C23 180.0(2) . . . . ?
C20 C21 C26 C25 178.5(2) . . . . ?
C21 C22 C23 C24 1.4(4) . . . . ?
C21 C26 C25 C24 1.9(5) . . . . ?
C22 C21 C26 C25 1.4(4) . . . . ?
C22 C23 C24 C25 1.8(4) . . . . ?
C22 C23 C24 B1 176.5(2) . . . . ?
C23 C24 C25 C26 -3.4(4) . . . . ?
C23 C24 B1 C24 162.3(2) . . . 2_565 ?
C23 C24 B1 C24 44.1(2) . . . 7_566 ?
C23 C24 B1 C24 -79.4(3) . . . 8_666 ?
C9 C8 C13 C12 -0.2(4) . . . . ?
C10 C11 C14 N4 22.8(3) . . . . ?
C10 C11 C14 N3 -157.9(2) . . . . ?
C10 C11 C12 C13 1.4(4) . . . . ?
C26 C21 C22 C23 -3.0(4) . . . . ?
C12 C11 C14 N4 -156.2(2) . . . . ?
C12 C11 C14 N3 23.1(3) . . . . ?
C12 C11 C10 C9 -1.8(4) . . . . ?
B2 C34 C33 C32 -177.42(18) . . . . ?
C25 C24 B1 C24 -23.6(2) . . . 2_565 ?
C25 C24 B1 C24 94.68(19) . . . 8_666 ?
C25 C24 B1 C24 -141.8(2) . . . 7_566 ?
C13 C8 C9 C10 -0.3(4) . . . . ?
B1 C24 C25 C26 -177.7(2) . . . . ?
